data_7047677
loop_
_publ_author_name
'Qu, Fengrui'
'Martinez, Kristina'
'Arcidiacono, Ashley M.'
'Park, Seungjo'
'Zeller, Matthias'
'Schmehl, Russell H.'
'Paul, Jared J.'
'Kim, Yonghyun'
'Papish, Elizabeth T.'

_publ_section_title
;
 Sterically demanding methoxy and methyl groups in ruthenium complexes
 lead to enhanced quantum yields for blue light triggered
 photodissociation.
;
_journal_issue 44
_journal_name_full 'Dalton transactions (Cambridge, England : 2003)'
_journal_page_first 15685
_journal_page_last 15693
_journal_paper_doi 10.1039/c8dt03295e
_journal_volume 47
_journal_year 2018
_chemical_formula_moiety 'C36H28N6O2Ru, C2H3N, 2(Cl), H2O'
_chemical_formula_sum 'C38 H33 Cl2 N7 O3 Ru'
_chemical_formula_weight 807.68
_chemical_name_common '[(phen)2Ru(dmbp)]Cl2'
_space_group_crystal_system monoclinic
_space_group_IT_number 14
_space_group_name_Hall '-P 2yn'
_space_group_name_H-M_alt 'P 1 21/n 1'
_symmetry_space_group_name_Hall '-P 2yn'
_symmetry_space_group_name_H-M 'P 1 21/n 1'
_atom_sites_solution_hydrogens mixed
_audit_creation_method SHELXL-2014/7
_audit_update_record
;
2018-08-11 deposited with the CCDC.
2018-10-01 downloaded from the CCDC.
;
_cell_angle_alpha 90
_cell_angle_beta 91.121(2)
_cell_angle_gamma 90
_cell_formula_units_Z 4
_cell_length_a 10.1716(4)
_cell_length_b 20.3819(9)
_cell_length_c 16.9731(7)
_cell_measurement_reflns_used 9233
_cell_measurement_temperature 223(2)
_cell_measurement_theta_max 31.3515
_cell_measurement_theta_min 2.4004
_cell_volume 3518.1(3)
_computing_cell_refinement 'APEX2 V2013.10.0 (Bruker, 2013)'
_computing_data_collection 'APEX2 V2013.10.0 (Bruker, 2013)'
_computing_data_reduction 'APEX2 V2013.10.0 (Bruker, 2013)'
_computing_structure_refinement 'SHELXL-2014/7 (Sheldrick, 2014)'
_computing_structure_solution 'SHELXT (Shelrick, 2015)'
_diffrn_ambient_temperature 223(2)
_diffrn_measured_fraction_theta_full 1.000
_diffrn_measured_fraction_theta_max 0.972
_diffrn_measurement_device_type 'Bruker AXS SMART APEX2 CCD diffractometer'
_diffrn_measurement_method 'phi and omega scans'
_diffrn_radiation_type MoK\a
_diffrn_radiation_wavelength 0.71073
_diffrn_reflns_av_R_equivalents 0.0280
_diffrn_reflns_av_unetI/netI 0.0137
_diffrn_reflns_Laue_measured_fraction_full 1.000
_diffrn_reflns_Laue_measured_fraction_max 0.972
_diffrn_reflns_limit_h_max 14
_diffrn_reflns_limit_h_min -14
_diffrn_reflns_limit_k_max 29
_diffrn_reflns_limit_k_min -29
_diffrn_reflns_limit_l_max 24
_diffrn_reflns_limit_l_min -25
_diffrn_reflns_number 143009
_diffrn_reflns_point_group_measured_fraction_full 1.000
_diffrn_reflns_point_group_measured_fraction_max 0.972
_diffrn_reflns_theta_full 25.242
_diffrn_reflns_theta_max 31.713
_diffrn_reflns_theta_min 1.561
_diffrn_source 'fine focus sealed X-ray tube'
_exptl_absorpt_coefficient_mu 0.647
_exptl_absorpt_correction_T_max 0.7463
_exptl_absorpt_correction_T_min 0.6640
_exptl_absorpt_correction_type multi-scan
_exptl_absorpt_process_details 'SADABS V2012/1 (Bruker AXS Inc)'
_exptl_crystal_colour red
_exptl_crystal_density_diffrn 1.525
_exptl_crystal_description prism
_exptl_crystal_F_000 1648
_exptl_crystal_size_max 0.400
_exptl_crystal_size_mid 0.200
_exptl_crystal_size_min 0.200
_refine_diff_density_max 0.523
_refine_diff_density_min -0.462
_refine_diff_density_rms 0.055
_refine_ls_extinction_method none
_refine_ls_goodness_of_fit_ref 1.044
_refine_ls_hydrogen_treatment mixed
_refine_ls_matrix_type full
_refine_ls_number_parameters 471
_refine_ls_number_reflns 11574
_refine_ls_number_restraints 0
_refine_ls_restrained_S_all 1.044
_refine_ls_R_factor_all 0.0308
_refine_ls_R_factor_gt 0.0249
_refine_ls_shift/su_max 0.002
_refine_ls_shift/su_mean 0.000
_refine_ls_structure_factor_coef Fsqd
_refine_ls_weighting_details 'w=1/[\s^2^(Fo^2^)+(0.0331P)^2^+1.4103P] where P=(Fo^2^+2Fc^2^)/3'
_refine_ls_weighting_scheme calc
_refine_ls_wR_factor_gt 0.0638
_refine_ls_wR_factor_ref 0.0681
_reflns_Friedel_coverage 0.000
_reflns_number_gt 10207
_reflns_number_total 11574
_reflns_threshold_expression 'I > 2\s(I)'
_cod_data_source_file c8dt03295e2.cif
_cod_data_source_block 2OMe
_cod_depositor_comments 'Adding full bibliography for 7047677--7047678.cif.'
_cod_database_code 7047677
_shelx_shelxl_version_number 2014/7
_shelx_space_group_comment
;
The symmetry employed for this shelxl refinement is uniquely defined
by the following loop, which should always be used as a source of
symmetry information in preference to the above space-group names.
They are only intended as comments.
;
_shelx_estimated_absorpt_t_min 0.782
_shelx_estimated_absorpt_t_max 0.882

loop_
_space_group_symop_operation_xyz
'x, y, z'
'-x+1/2, y+1/2, -z+1/2'
'-x, -y, -z'
'x-1/2, -y-1/2, z-1/2'

loop_
_atom_site_label
_atom_site_type_symbol
_atom_site_fract_x
_atom_site_fract_y
_atom_site_fract_z
_atom_site_U_iso_or_equiv
_atom_site_adp_type
_atom_site_occupancy
_atom_site_site_symmetry_order
_atom_site_calc_flag
_atom_site_refinement_flags_posn
_atom_site_refinement_flags_adp
Ru1 Ru 0.18233(2) 0.66717(2) 0.29086(2) 0.02161(3) Uani 1 1 d . .
O1 O 0.17897(11) 0.81368(5) 0.35127(6) 0.0375(2) Uani 1 1 d . .
O2 O 0.03450(11) 0.54214(5) 0.21525(6) 0.0376(2) Uani 1 1 d . .
N1 N 0.09762(10) 0.71602(5) 0.38526(6) 0.02536(19) Uani 1 1 d . .
N2 N 0.03661(10) 0.60095(5) 0.32673(6) 0.02618(19) Uani 1 1 d . .
N3 N 0.06239(11) 0.70734(6) 0.20434(6) 0.0282(2) Uani 1 1 d . .
N4 N 0.25078(11) 0.61770(5) 0.19452(7) 0.0296(2) Uani 1 1 d . .
N5 N 0.34021(10) 0.72834(5) 0.27170(6) 0.02387(18) Uani 1 1 d . .
N6 N 0.31732(10) 0.62936(5) 0.37201(6) 0.02505(19) Uani 1 1 d . .
C1 C 0.11284(13) 0.77982(7) 0.40457(8) 0.0302(2) Uani 1 1 d . .
C2 C 0.06340(16) 0.80622(8) 0.47404(9) 0.0414(3) Uani 1 1 d . .
H2 H 0.0745 0.8509 0.4861 0.050 Uiso 1 1 calc R U
C3 C -0.00192(17) 0.76501(9) 0.52428(9) 0.0453(4) Uani 1 1 d . .
H3 H -0.0328 0.7812 0.5724 0.054 Uiso 1 1 calc R U
C4 C -0.02242(14) 0.69980(8) 0.50447(8) 0.0376(3) Uani 1 1 d . .
H4 H -0.0680 0.6716 0.5383 0.045 Uiso 1 1 calc R U
C5 C 0.02580(12) 0.67700(7) 0.43362(7) 0.0284(2) Uani 1 1 d . .
C6 C -0.00711(12) 0.61208(7) 0.40118(8) 0.0287(2) Uani 1 1 d . .
C7 C -0.08373(15) 0.56677(8) 0.44046(9) 0.0393(3) Uani 1 1 d . .
H7 H -0.1092 0.5744 0.4926 0.047 Uiso 1 1 calc R U
C8 C -0.12181(17) 0.51036(8) 0.40154(11) 0.0469(4) Uani 1 1 d . .
H8 H -0.1726 0.4788 0.4275 0.056 Uiso 1 1 calc R U
C9 C -0.08594(15) 0.49992(7) 0.32499(10) 0.0404(3) Uani 1 1 d . .
H9 H -0.1150 0.4626 0.2972 0.049 Uiso 1 1 calc R U
C10 C -0.00514(12) 0.54628(6) 0.28951(8) 0.0300(2) Uani 1 1 d . .
C11 C -0.02803(14) 0.75444(8) 0.21028(9) 0.0366(3) Uani 1 1 d . .
H11 H -0.0402 0.7744 0.2596 0.044 Uiso 1 1 calc R U
C12 C -0.10569(17) 0.77536(10) 0.14583(11) 0.0504(4) Uani 1 1 d . .
H12 H -0.1673 0.8092 0.1520 0.060 Uiso 1 1 calc R U
C13 C -0.09103(18) 0.74612(11) 0.07405(10) 0.0540(5) Uani 1 1 d . .
H13 H -0.1452 0.7585 0.0311 0.065 Uiso 1 1 calc R U
C14 C 0.00520(17) 0.69756(9) 0.06483(8) 0.0443(4) Uani 1 1 d . .
C15 C 0.0336(2) 0.66576(11) -0.00816(10) 0.0599(6) Uani 1 1 d . .
H15 H -0.0196 0.6747 -0.0528 0.072 Uiso 1 1 calc R U
C16 C 0.1342(2) 0.62355(11) -0.01446(10) 0.0612(6) Uani 1 1 d . .
H16 H 0.1522 0.6052 -0.0639 0.073 Uiso 1 1 calc R U
C17 C 0.21518(19) 0.60569(8) 0.05278(9) 0.0467(4) Uani 1 1 d . .
C18 C 0.3216(2) 0.56178(9) 0.05076(11) 0.0568(5) Uani 1 1 d . .
H18 H 0.3470 0.5430 0.0028 0.068 Uiso 1 1 calc R U
C19 C 0.38788(19) 0.54670(8) 0.11924(12) 0.0534(5) Uani 1 1 d . .
H19 H 0.4593 0.5174 0.1185 0.064 Uiso 1 1 calc R U
C20 C 0.34932(15) 0.57492(7) 0.19095(10) 0.0394(3) Uani 1 1 d . .
H20 H 0.3945 0.5632 0.2377 0.047 Uiso 1 1 calc R U
C21 C 0.18506(14) 0.63375(7) 0.12604(8) 0.0334(3) Uani 1 1 d . .
C22 C 0.08174(14) 0.68029(7) 0.13160(8) 0.0329(3) Uani 1 1 d . .
C23 C 0.34959(13) 0.77824(6) 0.22124(7) 0.0289(2) Uani 1 1 d . .
H23 H 0.2765 0.7887 0.1889 0.035 Uiso 1 1 calc R U
C24 C 0.46457(15) 0.81578(7) 0.21469(8) 0.0344(3) Uani 1 1 d . .
H24 H 0.4672 0.8506 0.1784 0.041 Uiso 1 1 calc R U
C25 C 0.57277(14) 0.80205(7) 0.26076(9) 0.0361(3) Uani 1 1 d . .
H25 H 0.6499 0.8271 0.2565 0.043 Uiso 1 1 calc R U
C26 C 0.56670(13) 0.74985(7) 0.31467(8) 0.0320(3) Uani 1 1 d . .
C27 C 0.67187(14) 0.73320(8) 0.36852(11) 0.0426(3) Uani 1 1 d . .
H27 H 0.7521 0.7559 0.3662 0.051 Uiso 1 1 calc R U
C28 C 0.65675(15) 0.68513(8) 0.42257(11) 0.0424(3) Uani 1 1 d . .
H28 H 0.7264 0.6757 0.4580 0.051 Uiso 1 1 calc R U
C29 C 0.53723(13) 0.64831(7) 0.42708(9) 0.0336(3) Uani 1 1 d . .
C30 C 0.51542(15) 0.59951(8) 0.48393(9) 0.0384(3) Uani 1 1 d . .
H30 H 0.5801 0.5897 0.5225 0.046 Uiso 1 1 calc R U
C31 C 0.39858(15) 0.56666(8) 0.48200(9) 0.0380(3) Uani 1 1 d . .
H31 H 0.3824 0.5338 0.5195 0.046 Uiso 1 1 calc R U
C32 C 0.30264(13) 0.58147(7) 0.42461(8) 0.0317(3) Uani 1 1 d . .
H32 H 0.2247 0.5567 0.4230 0.038 Uiso 1 1 calc R U
C33 C 0.44814(11) 0.71431(6) 0.31806(7) 0.0256(2) Uani 1 1 d . .
C34 C 0.43465(12) 0.66249(6) 0.37347(8) 0.0265(2) Uani 1 1 d . .
C35 C 0.18253(16) 0.88446(7) 0.35757(10) 0.0414(3) Uani 1 1 d . .
H35A H 0.2244 0.9027 0.3116 0.062 Uiso 1 1 calc R U
H35B H 0.2320 0.8969 0.4047 0.062 Uiso 1 1 calc R U
H35C H 0.0935 0.9012 0.3607 0.062 Uiso 1 1 calc R U
C36 C 0.00851(17) 0.48276(8) 0.17221(11) 0.0457(4) Uani 1 1 d . .
H36A H -0.0857 0.4760 0.1675 0.069 Uiso 1 1 calc R U
H36B H 0.0484 0.4460 0.1999 0.069 Uiso 1 1 calc R U
H36C H 0.0452 0.4862 0.1201 0.069 Uiso 1 1 calc R U
N7 N 0.7561(3) 0.57498(11) 0.06554(15) 0.0845(6) Uani 1 1 d . .
C37 C 0.7034(2) 0.60653(14) 0.20783(16) 0.0784(7) Uani 1 1 d . .
H37A H 0.6303 0.6371 0.2076 0.118 Uiso 1 1 calc R U
H37B H 0.7797 0.6270 0.2326 0.118 Uiso 1 1 calc R U
H37C H 0.6800 0.5675 0.2370 0.118 Uiso 1 1 calc R U
C38 C 0.7332(2) 0.58888(10) 0.12822(16) 0.0609(5) Uani 1 1 d . .
Cl1 Cl 0.23764(4) 0.42503(2) 0.36951(2) 0.04746(9) Uani 1 1 d . .
Cl2 Cl 0.66327(4) 0.40660(2) 0.18738(3) 0.05086(10) Uani 1 1 d . .
O3 O 0.5243(2) 0.48640(9) 0.32494(10) 0.0669(4) Uani 1 1 d . .
H1W H 0.557(3) 0.4601(15) 0.2971(17) 0.083(9) Uiso 1 1 d . .
H2W H 0.450(3) 0.4699(15) 0.3293(18) 0.093(10) Uiso 1 1 d . .

loop_
_atom_site_aniso_label
_atom_site_aniso_U_11
_atom_site_aniso_U_22
_atom_site_aniso_U_33
_atom_site_aniso_U_23
_atom_site_aniso_U_13
_atom_site_aniso_U_12
Ru1 0.02080(5) 0.02263(5) 0.02147(5) 0.00100(3) 0.00166(3) -0.00138(3)
O1 0.0452(6) 0.0264(4) 0.0413(5) -0.0036(4) 0.0143(4) -0.0013(4)
O2 0.0453(6) 0.0326(5) 0.0349(5) -0.0032(4) 0.0022(4) -0.0150(4)
N1 0.0229(4) 0.0301(5) 0.0231(4) 0.0014(4) 0.0012(3) 0.0015(4)
N2 0.0221(4) 0.0277(5) 0.0287(5) 0.0047(4) 0.0007(4) -0.0024(4)
N3 0.0273(5) 0.0328(5) 0.0243(5) 0.0038(4) -0.0001(4) -0.0055(4)
N4 0.0318(5) 0.0257(5) 0.0317(5) -0.0043(4) 0.0077(4) -0.0073(4)
N5 0.0242(4) 0.0236(4) 0.0240(4) -0.0020(4) 0.0032(3) -0.0013(4)
N6 0.0235(4) 0.0237(5) 0.0281(5) 0.0013(4) 0.0019(4) 0.0020(4)
C1 0.0278(6) 0.0334(6) 0.0296(6) -0.0035(5) 0.0024(5) 0.0007(5)
C2 0.0442(8) 0.0444(8) 0.0360(7) -0.0126(6) 0.0080(6) -0.0015(6)
C3 0.0477(9) 0.0594(10) 0.0292(7) -0.0108(6) 0.0100(6) -0.0019(7)
C4 0.0339(7) 0.0535(9) 0.0255(6) 0.0016(6) 0.0055(5) -0.0019(6)
C5 0.0228(5) 0.0375(7) 0.0250(5) 0.0041(5) 0.0007(4) 0.0015(4)
C6 0.0229(5) 0.0335(6) 0.0298(6) 0.0073(5) 0.0027(4) 0.0018(4)
C7 0.0367(7) 0.0397(7) 0.0420(7) 0.0120(6) 0.0138(6) 0.0014(6)
C8 0.0433(8) 0.0373(8) 0.0607(10) 0.0131(7) 0.0201(7) -0.0063(6)
C9 0.0343(7) 0.0300(7) 0.0572(9) 0.0045(6) 0.0085(6) -0.0082(5)
C10 0.0250(5) 0.0283(6) 0.0367(6) 0.0045(5) 0.0006(5) -0.0032(4)
C11 0.0314(6) 0.0441(8) 0.0342(7) 0.0089(6) -0.0008(5) 0.0031(6)
C12 0.0374(8) 0.0655(11) 0.0482(9) 0.0216(8) -0.0047(7) 0.0061(7)
C13 0.0454(9) 0.0772(13) 0.0387(8) 0.0239(8) -0.0128(7) -0.0106(9)
C14 0.0482(8) 0.0587(10) 0.0257(6) 0.0091(6) -0.0048(6) -0.0212(7)
C15 0.0743(14) 0.0815(15) 0.0236(7) 0.0027(8) -0.0042(8) -0.0322(11)
C16 0.0872(15) 0.0714(13) 0.0253(7) -0.0120(7) 0.0111(8) -0.0390(12)
C17 0.0623(10) 0.0446(8) 0.0338(7) -0.0138(6) 0.0177(7) -0.0258(8)
C18 0.0729(12) 0.0454(9) 0.0532(10) -0.0251(8) 0.0328(9) -0.0231(9)
C19 0.0556(10) 0.0355(8) 0.0703(12) -0.0201(8) 0.0306(9) -0.0090(7)
C20 0.0390(7) 0.0279(6) 0.0518(8) -0.0088(6) 0.0144(6) -0.0042(5)
C21 0.0411(7) 0.0327(6) 0.0266(6) -0.0047(5) 0.0088(5) -0.0158(5)
C22 0.0378(7) 0.0383(7) 0.0227(5) 0.0027(5) 0.0011(5) -0.0149(5)
C23 0.0325(6) 0.0280(6) 0.0262(5) 0.0014(4) 0.0033(4) -0.0044(5)
C24 0.0413(7) 0.0304(6) 0.0320(6) 0.0005(5) 0.0089(5) -0.0091(5)
C25 0.0320(6) 0.0333(7) 0.0433(7) -0.0047(6) 0.0106(6) -0.0096(5)
C26 0.0251(5) 0.0304(6) 0.0408(7) -0.0060(5) 0.0040(5) -0.0032(5)
C27 0.0243(6) 0.0414(8) 0.0618(10) -0.0053(7) -0.0035(6) -0.0040(5)
C28 0.0277(6) 0.0414(8) 0.0576(10) -0.0034(7) -0.0124(6) 0.0018(6)
C29 0.0288(6) 0.0314(6) 0.0401(7) -0.0023(5) -0.0059(5) 0.0052(5)
C30 0.0371(7) 0.0375(7) 0.0402(7) 0.0029(6) -0.0088(6) 0.0111(6)
C31 0.0384(7) 0.0367(7) 0.0390(7) 0.0119(6) 0.0008(6) 0.0102(6)
C32 0.0279(6) 0.0297(6) 0.0376(7) 0.0073(5) 0.0033(5) 0.0042(5)
C33 0.0224(5) 0.0249(5) 0.0295(6) -0.0034(4) 0.0029(4) -0.0005(4)
C34 0.0235(5) 0.0254(5) 0.0306(6) -0.0023(4) 0.0006(4) 0.0023(4)
C35 0.0441(8) 0.0276(6) 0.0526(9) -0.0054(6) 0.0051(7) -0.0033(6)
C36 0.0477(9) 0.0326(7) 0.0573(10) -0.0127(7) 0.0103(7) -0.0084(6)
N7 0.1074(18) 0.0649(13) 0.0805(15) 0.0086(11) -0.0159(13) -0.0030(12)
C37 0.0593(13) 0.0853(17) 0.0900(18) -0.0072(14) -0.0173(12) 0.0099(12)
C38 0.0588(11) 0.0436(10) 0.0794(15) 0.0083(10) -0.0223(11) -0.0008(8)
Cl1 0.04140(19) 0.0596(2) 0.04119(19) -0.01208(17) -0.00325(15) -0.00130(17)
Cl2 0.03384(17) 0.0586(2) 0.0605(2) -0.00102(19) 0.01050(17) 0.00780(16)
O3 0.0707(11) 0.0639(10) 0.0669(10) -0.0100(8) 0.0208(8) -0.0038(8)

loop_
_atom_type_symbol
_atom_type_description
_atom_type_scat_dispersion_real
_atom_type_scat_dispersion_imag
_atom_type_scat_source
C C 0.0033 0.0016 'International Tables Vol C Tables 4.2.6.8 and 6.1.1.4'
H H 0.0000 0.0000 'International Tables Vol C Tables 4.2.6.8 and 6.1.1.4'
N N 0.0061 0.0033 'International Tables Vol C Tables 4.2.6.8 and 6.1.1.4'
O O 0.0106 0.0060 'International Tables Vol C Tables 4.2.6.8 and 6.1.1.4'
Cl Cl 0.1484 0.1585 'International Tables Vol C Tables 4.2.6.8 and 6.1.1.4'
Ru Ru -1.2594 0.8363 'International Tables Vol C Tables 4.2.6.8 and 6.1.1.4'

loop_
_geom_angle_atom_site_label_1
_geom_angle_atom_site_label_2
_geom_angle_atom_site_label_3
_geom_angle
N4 Ru1 N3 80.38(5)
N4 Ru1 N5 83.92(4)
N3 Ru1 N5 95.70(4)
N4 Ru1 N6 96.66(4)
N3 Ru1 N6 174.85(4)
N5 Ru1 N6 79.75(4)
N4 Ru1 N1 175.43(4)
N3 Ru1 N1 96.32(4)
N5 Ru1 N1 99.61(4)
N6 Ru1 N1 86.87(4)
N4 Ru1 N2 99.63(4)
N3 Ru1 N2 92.90(4)
N5 Ru1 N2 171.15(4)
N6 Ru1 N2 91.75(4)
N1 Ru1 N2 77.30(4)
C1 O1 C35 118.62(11)
C10 O2 C36 118.58(11)
C1 N1 C5 118.39(11)
C1 N1 Ru1 126.82(9)
C5 N1 Ru1 114.68(9)
C10 N2 C6 117.78(11)
C10 N2 Ru1 127.82(9)
C6 N2 Ru1 113.89(8)
C11 N3 C22 117.97(12)
C11 N3 Ru1 129.14(9)
C22 N3 Ru1 112.89(9)
C20 N4 C21 118.26(12)
C20 N4 Ru1 128.70(11)
C21 N4 Ru1 113.02(9)
C23 N5 C33 117.50(11)
C23 N5 Ru1 128.85(9)
C33 N5 Ru1 113.65(8)
C32 N6 C34 117.22(11)
C32 N6 Ru1 129.44(9)
C34 N6 Ru1 113.19(8)
O1 C1 N1 113.06(11)
O1 C1 C2 124.64(13)
N1 C1 C2 122.29(13)
C3 C2 C1 118.25(15)
C3 C2 H2 120.9
C1 C2 H2 120.9
C2 C3 C4 120.45(13)
C2 C3 H3 119.8
C4 C3 H3 119.8
C3 C4 C5 118.52(14)
C3 C4 H4 120.7
C5 C4 H4 120.7
N1 C5 C4 121.90(13)
N1 C5 C6 114.83(11)
C4 C5 C6 122.99(12)
N2 C6 C7 121.98(13)
N2 C6 C5 114.84(11)
C7 C6 C5 123.05(13)
C8 C7 C6 118.71(14)
C8 C7 H7 120.6
C6 C7 H7 120.6
C9 C8 C7 120.37(13)
C9 C8 H8 119.8
C7 C8 H8 119.8
C8 C9 C10 118.21(15)
C8 C9 H9 120.9
C10 C9 H9 120.9
O2 C10 N2 113.43(11)
O2 C10 C9 123.78(13)
N2 C10 C9 122.75(13)
N3 C11 C12 122.55(15)
N3 C11 H11 118.7
C12 C11 H11 118.7
C13 C12 C11 119.52(17)
C13 C12 H12 120.2
C11 C12 H12 120.2
C12 C13 C14 119.70(15)
C12 C13 H13 120.1
C14 C13 H13 120.1
C13 C14 C22 117.57(15)
C13 C14 C15 124.66(17)
C22 C14 C15 117.74(18)
C16 C15 C14 121.72(18)
C16 C15 H15 119.1
C14 C15 H15 119.1
C15 C16 C17 121.58(16)
C15 C16 H16 119.2
C17 C16 H16 119.2
C18 C17 C21 117.46(17)
C18 C17 C16 124.77(16)
C21 C17 C16 117.76(18)
C19 C18 C17 119.31(15)
C19 C18 H18 120.3
C17 C18 H18 120.3
C18 C19 C20 120.12(18)
C18 C19 H19 119.9
C20 C19 H19 119.9
N4 C20 C19 121.98(17)
N4 C20 H20 119.0
C19 C20 H20 119.0
N4 C21 C17 122.80(15)
N4 C21 C22 116.92(11)
C17 C21 C22 120.27(15)
N3 C22 C14 122.56(15)
N3 C22 C21 116.64(12)
C14 C22 C21 120.80(14)
N5 C23 C24 122.44(13)
N5 C23 H23 118.8
C24 C23 H23 118.8
C25 C24 C23 120.40(13)
C25 C24 H24 119.8
C23 C24 H24 119.8
C24 C25 C26 118.84(12)
C24 C25 H25 120.6
C26 C25 H25 120.6
C25 C26 C33 117.67(13)
C25 C26 C27 123.52(13)
C33 C26 C27 118.73(13)
C28 C27 C26 120.67(13)
C28 C27 H27 119.7
C26 C27 H27 119.7
C27 C28 C29 121.58(14)
C27 C28 H28 119.2
C29 C28 H28 119.2
C34 C29 C30 117.78(13)
C34 C29 C28 118.64(14)
C30 C29 C28 123.55(13)
C31 C30 C29 118.66(13)
C31 C30 H30 120.7
C29 C30 H30 120.7
C30 C31 C32 120.44(13)
C30 C31 H31 119.8
C32 C31 H31 119.8
N6 C32 C31 122.61(13)
N6 C32 H32 118.7
C31 C32 H32 118.7
N5 C33 C26 123.14(12)
N5 C33 C34 116.66(11)
C26 C33 C34 120.16(12)
N6 C34 C29 123.16(12)
N6 C34 C33 116.67(11)
C29 C34 C33 120.15(12)
O1 C35 H35A 109.5
O1 C35 H35B 109.5
H35A C35 H35B 109.5
O1 C35 H35C 109.5
H35A C35 H35C 109.5
H35B C35 H35C 109.5
O2 C36 H36A 109.5
O2 C36 H36B 109.5
H36A C36 H36B 109.5
O2 C36 H36C 109.5
H36A C36 H36C 109.5
H36B C36 H36C 109.5
C38 C37 H37A 109.5
C38 C37 H37B 109.5
H37A C37 H37B 109.5
C38 C37 H37C 109.5
H37A C37 H37C 109.5
H37B C37 H37C 109.5
N7 C38 C37 179.7(3)
H1W O3 H2W 100(3)

loop_
_geom_bond_atom_site_label_1
_geom_bond_atom_site_label_2
_geom_bond_distance
Ru1 N4 2.0542(11)
Ru1 N3 2.0605(11)
Ru1 N5 2.0639(10)
Ru1 N6 2.0742(10)
Ru1 N1 2.0868(10)
Ru1 N2 2.1034(10)
O1 C1 1.3309(16)
O1 C35 1.4469(17)
O2 C10 1.3335(17)
O2 C36 1.4354(17)
N1 C1 1.3492(17)
N1 C5 1.3651(16)
N2 C10 1.3454(17)
N2 C6 1.3668(16)
N3 C11 1.3346(19)
N3 C22 1.3698(17)
N4 C20 1.3308(19)
N4 C21 1.3691(19)
N5 C23 1.3343(16)
N5 C33 1.3684(16)
N6 C32 1.3332(16)
N6 C34 1.3709(16)
C1 C2 1.3985(19)
C2 C3 1.377(2)
C2 H2 0.9400
C3 C4 1.386(2)
C3 H3 0.9400
C4 C5 1.3876(18)
C4 H4 0.9400
C5 C6 1.4693(19)
C6 C7 1.3876(18)
C7 C8 1.378(2)
C7 H7 0.9400
C8 C9 1.373(2)
C8 H8 0.9400
C9 C10 1.3966(18)
C9 H9 0.9400
C11 C12 1.403(2)
C11 H11 0.9400
C12 C13 1.367(3)
C12 H12 0.9400
C13 C14 1.403(3)
C13 H13 0.9400
C14 C22 1.407(2)
C14 C15 1.433(3)
C15 C16 1.342(3)
C15 H15 0.9400
C16 C17 1.441(3)
C16 H16 0.9400
C17 C18 1.406(3)
C17 C21 1.4078(19)
C18 C19 1.367(3)
C18 H18 0.9400
C19 C20 1.409(2)
C19 H19 0.9400
C20 H20 0.9400
C21 C22 1.420(2)
C23 C24 1.4038(18)
C23 H23 0.9400
C24 C25 1.366(2)
C24 H24 0.9400
C25 C26 1.405(2)
C25 H25 0.9400
C26 C33 1.4089(17)
C26 C27 1.434(2)
C27 C28 1.353(2)
C27 H27 0.9400
C28 C29 1.432(2)
C28 H28 0.9400
C29 C34 1.4011(18)
C29 C30 1.406(2)
C30 C31 1.364(2)
C30 H30 0.9400
C31 C32 1.398(2)
C31 H31 0.9400
C32 H32 0.9400
C33 C34 1.4225(17)
C35 H35A 0.9700
C35 H35B 0.9700
C35 H35C 0.9700
C36 H36A 0.9700
C36 H36B 0.9700
C36 H36C 0.9700
N7 C38 1.130(3)
C37 C38 1.436(4)
C37 H37A 0.9700
C37 H37B 0.9700
C37 H37C 0.9700
O3 H1W 0.79(3)
O3 H2W 0.84(3)

loop_
_geom_torsion_atom_site_label_1
_geom_torsion_atom_site_label_2
_geom_torsion_atom_site_label_3
_geom_torsion_atom_site_label_4
_geom_torsion
C35 O1 C1 N1 169.37(12)
C35 O1 C1 C2 -10.8(2)
C5 N1 C1 O1 -176.89(11)
Ru1 N1 C1 O1 7.03(16)
C5 N1 C1 C2 3.28(19)
Ru1 N1 C1 C2 -172.81(11)
O1 C1 C2 C3 -179.25(15)
N1 C1 C2 C3 0.6(2)
C1 C2 C3 C4 -2.6(3)
C2 C3 C4 C5 0.9(2)
C1 N1 C5 C4 -5.18(19)
Ru1 N1 C5 C4 171.37(10)
C1 N1 C5 C6 168.93(11)
Ru1 N1 C5 C6 -14.51(13)
C3 C4 C5 N1 3.2(2)
C3 C4 C5 C6 -170.47(14)
C10 N2 C6 C7 4.92(19)
Ru1 N2 C6 C7 -167.54(11)
C10 N2 C6 C5 -171.19(11)
Ru1 N2 C6 C5 16.36(13)
N1 C5 C6 N2 -1.36(16)
C4 C5 C6 N2 172.68(12)
N1 C5 C6 C7 -177.42(13)
C4 C5 C6 C7 -3.4(2)
N2 C6 C7 C8 -3.2(2)
C5 C6 C7 C8 172.61(14)
C6 C7 C8 C9 -0.9(2)
C7 C8 C9 C10 3.0(2)
C36 O2 C10 N2 173.24(13)
C36 O2 C10 C9 -8.9(2)
C6 N2 C10 O2 175.19(11)
Ru1 N2 C10 O2 -13.55(17)
C6 N2 C10 C9 -2.69(19)
Ru1 N2 C10 C9 168.57(11)
C8 C9 C10 O2 -178.88(14)
C8 C9 C10 N2 -1.2(2)
C22 N3 C11 C12 2.0(2)
Ru1 N3 C11 C12 -177.89(12)
N3 C11 C12 C13 1.2(3)
C11 C12 C13 C14 -2.7(3)
C12 C13 C14 C22 1.1(2)
C12 C13 C14 C15 -176.98(17)
C13 C14 C15 C16 174.43(18)
C22 C14 C15 C16 -3.6(3)
C14 C15 C16 C17 2.9(3)
C15 C16 C17 C18 179.79(17)
C15 C16 C17 C21 0.4(2)
C21 C17 C18 C19 2.0(2)
C16 C17 C18 C19 -177.37(16)
C17 C18 C19 C20 0.1(2)
C21 N4 C20 C19 0.7(2)
Ru1 N4 C20 C19 -177.58(11)
C18 C19 C20 N4 -1.6(2)
C20 N4 C21 C17 1.68(19)
Ru1 N4 C21 C17 -179.81(10)
C20 N4 C21 C22 -179.06(12)
Ru1 N4 C21 C22 -0.54(14)
C18 C17 C21 N4 -3.0(2)
C16 C17 C21 N4 176.43(13)
C18 C17 C21 C22 177.73(13)
C16 C17 C21 C22 -2.8(2)
C11 N3 C22 C14 -3.77(19)
Ru1 N3 C22 C14 176.17(11)
C11 N3 C22 C21 175.56(12)
Ru1 N3 C22 C21 -4.50(14)
C13 C14 C22 N3 2.2(2)
C15 C14 C22 N3 -179.57(14)
C13 C14 C22 C21 -177.07(14)
C15 C14 C22 C21 1.1(2)
N4 C21 C22 N3 3.42(17)
C17 C21 C22 N3 -177.29(12)
N4 C21 C22 C14 -177.23(12)
C17 C21 C22 C14 2.0(2)
C33 N5 C23 C24 0.01(18)
Ru1 N5 C23 C24 -179.96(10)
N5 C23 C24 C25 0.0(2)
C23 C24 C25 C26 0.0(2)
C24 C25 C26 C33 0.0(2)
C24 C25 C26 C27 -176.81(14)
C25 C26 C27 C28 175.57(15)
C33 C26 C27 C28 -1.2(2)
C26 C27 C28 C29 1.3(3)
C27 C28 C29 C34 0.5(2)
C27 C28 C29 C30 -177.73(16)
C34 C29 C30 C31 2.8(2)
C28 C29 C30 C31 -178.92(15)
C29 C30 C31 C32 -0.1(2)
C34 N6 C32 C31 3.05(19)
Ru1 N6 C32 C31 -172.12(10)
C30 C31 C32 N6 -3.0(2)
C23 N5 C33 C26 -0.01(17)
Ru1 N5 C33 C26 179.96(10)
C23 N5 C33 C34 177.77(11)
Ru1 N5 C33 C34 -2.25(13)
C25 C26 C33 N5 -0.01(19)
C27 C26 C33 N5 177.00(12)
C25 C26 C33 C34 -177.72(12)
C27 C26 C33 C34 -0.72(19)
C32 N6 C34 C29 -0.14(18)
Ru1 N6 C34 C29 175.80(10)
C32 N6 C34 C33 -178.83(11)
Ru1 N6 C34 C33 -2.88(13)
C30 C29 C34 N6 -2.8(2)
C28 C29 C34 N6 178.86(13)
C30 C29 C34 C33 175.88(12)
C28 C29 C34 C33 -2.5(2)
N5 C33 C34 N6 3.47(16)
C26 C33 C34 N6 -178.67(11)
N5 C33 C34 C29 -175.26(11)
C26 C33 C34 C29 2.60(18)
